data_1577079
loop_
_publ_author_name
'Bedajna, Shantabh'
'Reynolds, Kristopher G.'
'Karimi, Mohammadjavad'
'Litle, Elishua'
'Nocera, Daniel G.'
'Gabba\"i, Fran\,cois P.'

_publ_section_title
;
 Visible-Light-Induced Chlorine Photoelimination from Acridinium-Phosphine
 Gold(III) Complexes
;
_journal_name_full 'Chemical Science'
_journal_paper_doi 10.1039/D6SC01586G
_journal_year 2026
_chemical_formula_moiety 'C26 H29 Au Cl3 N P, C F3 O3 S'
_chemical_formula_sum 'C27 H29 Au Cl3 F3 N O3 P S'
_chemical_formula_weight 838.86
_space_group_crystal_system monoclinic
_space_group_IT_number 14
_space_group_name_Hall '-P 2ybc'
_space_group_name_H-M_alt 'P 1 21/c 1'
_atom_sites_solution_hydrogens geom
_atom_sites_solution_primary dual
_audit_creation_date 2025-08-27
_audit_creation_method
;
Olex2 1.5
(compiled 2025.07.13 svn.rb7424aed for OlexSys, GUI svn.r7314)
;
_audit_update_record
;
2026-01-07 deposited with the CCDC.	2026-04-10 downloaded from the CCDC.
;
_cell_angle_alpha 90
_cell_angle_beta 93.8449(10)
_cell_angle_gamma 90
_cell_formula_units_Z 4
_cell_length_a 8.39628(10)
_cell_length_b 13.47810(19)
_cell_length_c 26.5206(3)
_cell_measurement_reflns_used 19424
_cell_measurement_temperature 100.00(10)
_cell_measurement_theta_max 79.2000
_cell_measurement_theta_min 3.3210
_cell_volume 2994.47(6)
_computing_cell_refinement 'CrysAlisPro 1.171.43.128a (Rigaku OD, 2024)'
_computing_data_collection 'CrysAlisPro 1.171.43.128a (Rigaku OD, 2024)'
_computing_data_reduction 'CrysAlisPro 1.171.43.128a (Rigaku OD, 2024)'
_computing_molecular_graphics 'Olex2 1.5 (Dolomanov et al., 2009)'
_computing_publication_material 'Olex2 1.5 (Dolomanov et al., 2009)'
_computing_structure_refinement 'XL  (Sheldrick, 2008)'
_computing_structure_solution 'SHELXT  (Sheldrick, 2015)'
_diffrn_ambient_environment N~2~
_diffrn_ambient_temperature 100.00(10)
_diffrn_detector 'Hybrid Pixel Array Detector'
_diffrn_detector_area_resol_mean 10.0000
_diffrn_detector_type HyPix
_diffrn_measured_fraction_theta_full 0.999
_diffrn_measured_fraction_theta_max 0.972
_diffrn_measurement_details
;
List of Runs (angles in degrees, time in seconds):

  # Type    Start    End  Width  t~exp~   \w     \q     \k     \f   Frames
#--------------------------------------------------------------------------
  1  \w     42.00 103.00   0.50    1.42    --  113.25-136.00 116.00  122
  2  \w     41.00 101.00   0.50    0.35    --   47.48-136.00 116.00  120
  3  \w     39.00  99.00   0.50    0.35    --   47.48-134.00 -63.00  120
  4  \w     80.00 113.00   0.50    1.42    --  113.25-134.00 -63.00   66
  5  \w     43.00 106.00   0.50    1.42    --  113.25 -95.00-150.00  126
  6  \w     66.00 106.00   0.50    1.42    --  113.25 -95.00 -60.00   80
  7  \w     60.00 106.00   0.50    1.42    --  113.25 -95.00   0.00   92
  8  \w     43.00 106.00   0.50    1.42    --  113.25 -95.00 120.00  126
  9  \w     42.00  73.00   0.50    1.42    --  113.25 -61.00  60.00   62
 10  \w     42.00  67.00   0.50    1.42    --  113.25 -61.00  90.00   50
 11  \w     47.00  72.00   0.50    1.42    --  113.25 -61.00 -30.00   50
 12  \w     42.00  68.00   0.50    1.42    --  113.25 -61.00 -60.00   52
 13  \w     43.00  75.00   0.50    1.42    --  113.25 -61.00-180.00   64
 14  \w    111.00 164.00   0.50    1.42    --  113.25  77.00-120.00  106
 15  \w    129.00 155.00   0.50    1.42    --  113.25  77.00 -30.00   52
 16  \w    101.00 178.00   0.50    1.42    --  113.25  45.00   0.00  154
 17  \w    134.00 178.00   0.50    1.42    --  113.25  30.00 120.00   88
 18  \w    101.00 127.00   0.50    1.42    --  113.25  30.00 120.00   52
 19  \w    112.00 149.00   0.50    1.42    --  113.25 125.00 -60.00   74
 20  \w     89.00 177.00   0.50    1.42    --  113.25 134.00   2.00  176
 21  \w     88.00 174.00   0.50    1.42    --  113.25 136.00-178.00  172
 22  \w    -10.00  27.00   0.50    0.35    --  -47.48  19.00-150.00   74
 23  \w    -10.00  27.00   0.50    0.35    --  -47.48  19.00-120.00   74
 24  \w    -11.00  27.00   0.50    0.35    --  -47.48  19.00  90.00   76
 25  \w     -9.00  27.00   0.50    0.35    --  -47.48  19.00 120.00   72
 26  \w    -48.00 -22.00   0.50    1.42    --  -91.75  45.00   0.00   52
 27  \w    -94.00 -19.00   0.50    0.35    --  -47.48 136.00-178.00  150
 28  \w    -94.00 -19.00   0.50    0.35    --  -47.48 136.00-178.00  150
 29  \w    -49.00 -24.00   0.50    1.42    --  -91.75  45.00-150.00   50
 30  \w   -163.00-115.00   0.50    1.42    --  -91.75 -77.00  30.00   96
 31  \w   -120.00 -66.00   0.50    0.35    --  -47.48-136.00 116.00  108
 32  \w   -118.00 -68.00   0.50    0.35    --  -47.48-134.00 -63.00  100
 33  \w   -161.00 -68.00   0.50    1.42    --  -91.75-134.00 -63.00  186
;
_diffrn_measurement_device 'four-circle diffractometer'
_diffrn_measurement_device_type 'XtaLAB Synergy, Dualflex, HyPix'
_diffrn_measurement_method '\w scans'
_diffrn_orient_matrix_type 'CrysAlisPro convention (1999,Acta A55,543-557)'
_diffrn_orient_matrix_UB_11 0.0020511000
_diffrn_orient_matrix_UB_12 0.0981751000
_diffrn_orient_matrix_UB_13 -0.0296020000
_diffrn_orient_matrix_UB_21 0.0057520000
_diffrn_orient_matrix_UB_22 -0.0584243000
_diffrn_orient_matrix_UB_23 -0.0498240000
_diffrn_orient_matrix_UB_31 -0.1838139000
_diffrn_orient_matrix_UB_32 -0.0007505000
_diffrn_orient_matrix_UB_33 -0.0057415000
_diffrn_radiation_monochromator mirror
_diffrn_radiation_probe x-ray
_diffrn_radiation_type 'Cu K\a'
_diffrn_radiation_wavelength 1.54184
_diffrn_reflns_av_R_equivalents 0.0398
_diffrn_reflns_av_unetI/netI 0.0289
_diffrn_reflns_Laue_measured_fraction_full 0.999
_diffrn_reflns_Laue_measured_fraction_max 0.972
_diffrn_reflns_limit_h_max 6
_diffrn_reflns_limit_h_min -10
_diffrn_reflns_limit_k_max 17
_diffrn_reflns_limit_k_min -16
_diffrn_reflns_limit_l_max 33
_diffrn_reflns_limit_l_min -33
_diffrn_reflns_number 32068
_diffrn_reflns_point_group_measured_fraction_full 0.999
_diffrn_reflns_point_group_measured_fraction_max 0.972
_diffrn_reflns_theta_full 67.684
_diffrn_reflns_theta_max 80.462
_diffrn_reflns_theta_min 3.340
_diffrn_source 'micro-focus sealed X-ray tube'
_diffrn_source_type 'PhotonJet (Cu) X-ray Source'
_exptl_absorpt_coefficient_mu 13.291
_exptl_absorpt_correction_T_max 1.00000
_exptl_absorpt_correction_T_min 0.57179
_exptl_absorpt_correction_type multi-scan
_exptl_absorpt_process_details
;
CrysAlisPro 1.171.43.128a (Rigaku Oxford Diffraction, 2024)
Empirical absorption correction using spherical harmonics,
implemented in SCALE3 ABSPACK scaling algorithm.
;
_exptl_crystal_colour 'clear orangish yellow'
_exptl_crystal_colour_lustre clear
_exptl_crystal_colour_modifier orangish
_exptl_crystal_colour_primary yellow
_exptl_crystal_density_diffrn 1.861
_exptl_crystal_description block
_exptl_crystal_F_000 1640
_exptl_crystal_size_max 0.211
_exptl_crystal_size_mid 0.132
_exptl_crystal_size_min 0.062
_refine_diff_density_max 1.590
_refine_diff_density_min -0.935
_refine_diff_density_rms 0.133
_refine_ls_extinction_method none
_refine_ls_goodness_of_fit_ref 1.111
_refine_ls_hydrogen_treatment constr
_refine_ls_matrix_type full
_refine_ls_number_parameters 366
_refine_ls_number_reflns 6378
_refine_ls_number_restraints 0
_refine_ls_restrained_S_all 1.111
_refine_ls_R_factor_all 0.0315
_refine_ls_R_factor_gt 0.0290
_refine_ls_shift/su_max 0.002
_refine_ls_shift/su_mean 0.000
_refine_ls_structure_factor_coef Fsqd
_refine_ls_weighting_details 'w=1/[\s^2^(Fo^2^)+(0.0461P)^2^+5.1714P] where P=(Fo^2^+2Fc^2^)/3'
_refine_ls_weighting_scheme calc
_refine_ls_wR_factor_gt 0.0816
_refine_ls_wR_factor_ref 0.0831
_reflns_Friedel_coverage 0.000
_reflns_number_gt 5887
_reflns_number_total 6378
_reflns_threshold_expression 'I > 2\s(I)'
_cod_data_source_file d6sc01586g2.cif
_cod_data_source_block test1sb_auto
_cod_database_code 1577079
_shelx_shelxl_version_number 2019/1
_shelx_space_group_comment
;
The symmetry employed for this shelxl refinement is uniquely defined
by the following loop, which should always be used as a source of
symmetry information in preference to the above space-group names.
They are only intended as comments.
;
_shelx_estimated_absorpt_t_max 0.493
_shelx_estimated_absorpt_t_min 0.166
_olex2_refinement_description
;
1. Fixed Uiso
 At 1.2 times of:
  All C(H) groups
 At 1.5 times of:
  All C(H,H,H) groups
2.a Ternary CH refined with riding coordinates:
 C20(H20), C23(H23)
2.b Aromatic/amide H refined with riding coordinates:
 C3(H3), C4(H4), C5(H5), C6(H6), C9(H9), C10(H10), C11(H11), C12(H12),
 C16(H16), C17(H17), C18(H18), C19(H19)
2.c Idealised Me refined as rotating group:
 C21(H21A,H21B,H21C), C22(H22A,H22B,H22C), C24(H24A,H24B,H24C), C25(H25A,H25B,
 H25C), C26(H26A,H26B,H26C)
;
_olex2_submission_special_instructions 'No special instructions were received'
_oxdiff_exptl_absorpt_empirical_details
;
Empirical correction (ABSPACK) includes:
- Absorption correction using spherical harmonics
- Frame scaling
;
_oxdiff_exptl_absorpt_empirical_full_max 1.636
_oxdiff_exptl_absorpt_empirical_full_min 0.692

loop_
_space_group_symop_operation_xyz
'x, y, z'
'-x, y+1/2, -z+1/2'
'-x, -y, -z'
'x, -y-1/2, z-1/2'

loop_
_atom_site_label
_atom_site_type_symbol
_atom_site_fract_x
_atom_site_fract_y
_atom_site_fract_z
_atom_site_U_iso_or_equiv
_atom_site_adp_type
_atom_site_occupancy
_atom_site_site_symmetry_order
_atom_site_calc_flag
_atom_site_refinement_flags_posn
_atom_site_refinement_flags_adp
_atom_site_refinement_flags_occupancy
_atom_site_disorder_assembly
_atom_site_disorder_group
Au1 Au 0.40012(2) 0.63078(2) 0.35320(2) 0.01747(7) Uani 1 1 d . . . . .
Cl1 Cl 0.63759(10) 0.59914(7) 0.39762(4) 0.02722(19) Uani 1 1 d . . . . .
Cl2 Cl 0.46154(11) 0.51619(7) 0.29150(4) 0.0300(2) Uani 1 1 d . . . . .
Cl3 Cl 0.16561(10) 0.66075(7) 0.30764(3) 0.02408(17) Uani 1 1 d . . . . .
S1 S 0.14351(11) 0.18775(7) 0.41973(3) 0.02555(19) Uani 1 1 d . . . . .
P1 P 0.34997(10) 0.74762(6) 0.41449(3) 0.01644(17) Uani 1 1 d . . . . .
F1 F 0.2460(4) 0.3469(2) 0.46841(13) 0.0566(9) Uani 1 1 d . . . . .
F2 F 0.2218(5) 0.3639(2) 0.38706(15) 0.0593(9) Uani 1 1 d . . . . .
F3 F 0.0165(4) 0.3646(2) 0.43034(13) 0.0457(7) Uani 1 1 d . . . . .
O1 O 0.3056(4) 0.1569(3) 0.41442(13) 0.0389(7) Uani 1 1 d . . . . .
O2 O 0.0398(4) 0.1763(3) 0.37463(13) 0.0409(8) Uani 1 1 d . . . . .
O3 O 0.0751(5) 0.1574(3) 0.46531(14) 0.0463(9) Uani 1 1 d . . . . .
N1 N 0.3201(4) 0.8181(3) 0.21216(12) 0.0268(7) Uani 1 1 d . . . . .
C1 C 0.4248(4) 0.8698(2) 0.31056(13) 0.0169(7) Uani 1 1 d . . . . .
C2 C 0.5197(4) 0.8090(3) 0.28142(14) 0.0198(7) Uani 1 1 d . . . . .
C3 C 0.6722(4) 0.7741(3) 0.30003(16) 0.0251(8) Uani 1 1 d . . . . .
H3 H 0.709706 0.788734 0.333815 0.030 Uiso 1 1 calc R U . . .
C4 C 0.7650(5) 0.7204(3) 0.2703(2) 0.0367(10) Uani 1 1 d . . . . .
H4 H 0.864791 0.695140 0.283630 0.044 Uiso 1 1 calc R U . . .
C5 C 0.7132(6) 0.7020(3) 0.21960(19) 0.0378(10) Uani 1 1 d . . . . .
H5 H 0.781344 0.666892 0.198634 0.045 Uiso 1 1 calc R U . . .
C6 C 0.5690(6) 0.7328(3) 0.19995(16) 0.0323(9) Uani 1 1 d . . . . .
H6 H 0.536574 0.718957 0.165674 0.039 Uiso 1 1 calc R U . . .
C7 C 0.4660(4) 0.7861(3) 0.23057(14) 0.0221(7) Uani 1 1 d . . . . .
C8 C 0.2208(5) 0.8703(3) 0.24094(16) 0.0242(8) Uani 1 1 d . . . . .
C9 C 0.0625(5) 0.8924(3) 0.22282(16) 0.0293(8) Uani 1 1 d . . . . .
H9 H 0.022323 0.868121 0.190834 0.035 Uiso 1 1 calc R U . . .
C10 C -0.0326(5) 0.9488(3) 0.25135(19) 0.0342(10) Uani 1 1 d . . . . .
H10 H -0.140132 0.960963 0.239532 0.041 Uiso 1 1 calc R U . . .
C11 C 0.0258(5) 0.9893(3) 0.29787(18) 0.0311(9) Uani 1 1 d . . . . .
H11 H -0.039518 1.032297 0.315969 0.037 Uiso 1 1 calc R U . . .
C12 C 0.1773(4) 0.9664(3) 0.31710(15) 0.0246(7) Uani 1 1 d . . . . .
H12 H 0.216192 0.993697 0.348594 0.030 Uiso 1 1 calc R U . . .
C13 C 0.2767(4) 0.9023(3) 0.29037(13) 0.0192(7) Uani 1 1 d . . . . .
C14 C 0.4971(4) 0.9032(3) 0.36099(13) 0.0179(6) Uani 1 1 d . . . . .
C15 C 0.4890(4) 0.8497(3) 0.40707(13) 0.0174(6) Uani 1 1 d . . . . .
C16 C 0.5899(5) 0.8797(3) 0.44872(14) 0.0216(7) Uani 1 1 d . . . . .
H16 H 0.588356 0.843692 0.479492 0.026 Uiso 1 1 calc R U . . .
C17 C 0.6909(5) 0.9596(3) 0.44616(15) 0.0262(8) Uani 1 1 d . . . . .
H17 H 0.759150 0.977184 0.474792 0.031 Uiso 1 1 calc R U . . .
C18 C 0.6939(5) 1.0147(3) 0.40203(15) 0.0246(7) Uani 1 1 d . . . . .
H18 H 0.759910 1.071762 0.400654 0.029 Uiso 1 1 calc R U . . .
C19 C 0.5984(4) 0.9850(3) 0.35984(14) 0.0232(7) Uani 1 1 d . . . . .
H19 H 0.602322 1.021480 0.329309 0.028 Uiso 1 1 calc R U . . .
C20 C 0.3908(4) 0.6906(3) 0.47694(14) 0.0240(7) Uani 1 1 d . . . . .
H20 H 0.509337 0.683829 0.482215 0.029 Uiso 1 1 calc R U . . .
C21 C 0.3360(5) 0.7543(4) 0.52121(15) 0.0327(9) Uani 1 1 d . . . . .
H21A H 0.376909 0.822044 0.518317 0.049 Uiso 1 1 calc R U . . .
H21B H 0.377342 0.725388 0.553374 0.049 Uiso 1 1 calc R U . . .
H21C H 0.219117 0.755839 0.519953 0.049 Uiso 1 1 calc R U . . .
C22 C 0.0175(4) 0.7268(3) 0.42029(15) 0.0263(8) Uani 1 1 d . . . . .
H22A H 0.031913 0.664569 0.402038 0.039 Uiso 1 1 calc R U . . .
H22B H -0.087613 0.754749 0.410239 0.039 Uiso 1 1 calc R U . . .
H22C H 0.024938 0.713877 0.456740 0.039 Uiso 1 1 calc R U . . .
C23 C 0.1476(4) 0.8006(3) 0.40758(14) 0.0203(7) Uani 1 1 d . . . . .
H23 H 0.127149 0.817314 0.370988 0.024 Uiso 1 1 calc R U . . .
C24 C 0.1332(5) 0.8981(3) 0.43675(15) 0.0251(7) Uani 1 1 d . . . . .
H24A H 0.125989 0.883684 0.472744 0.038 Uiso 1 1 calc R U . . .
H24B H 0.037045 0.933589 0.423860 0.038 Uiso 1 1 calc R U . . .
H24C H 0.227348 0.939334 0.432278 0.038 Uiso 1 1 calc R U . . .
C25 C 0.3215(5) 0.5862(3) 0.47928(17) 0.0331(9) Uani 1 1 d . . . . .
H25A H 0.204728 0.589603 0.475357 0.050 Uiso 1 1 calc R U . . .
H25B H 0.354291 0.555993 0.511961 0.050 Uiso 1 1 calc R U . . .
H25C H 0.360956 0.545806 0.452019 0.050 Uiso 1 1 calc R U . . .
C26 C 0.2746(7) 0.8057(6) 0.15754(19) 0.0579(16) Uani 1 1 d . . . . .
H26A H 0.370052 0.791483 0.139496 0.087 Uiso 1 1 calc R U . . .
H26B H 0.224636 0.866928 0.144231 0.087 Uiso 1 1 calc R U . . .
H26C H 0.198869 0.750651 0.152795 0.087 Uiso 1 1 calc R U . . .
C27 C 0.1597(5) 0.3218(4) 0.42661(17) 0.0343(10) Uani 1 1 d . . . . .

loop_
_atom_site_aniso_label
_atom_site_aniso_U_11
_atom_site_aniso_U_22
_atom_site_aniso_U_33
_atom_site_aniso_U_23
_atom_site_aniso_U_13
_atom_site_aniso_U_12
Au1 0.01927(10) 0.01462(9) 0.01846(9) -0.00183(5) 0.00095(6) -0.00093(5)
Cl1 0.0220(4) 0.0280(5) 0.0310(4) 0.0013(4) -0.0030(3) 0.0032(3)
Cl2 0.0307(4) 0.0255(5) 0.0341(5) -0.0135(4) 0.0051(4) 0.0006(4)
Cl3 0.0244(4) 0.0228(4) 0.0241(4) -0.0045(3) -0.0059(3) -0.0007(3)
S1 0.0292(5) 0.0252(4) 0.0229(4) 0.0006(3) 0.0061(3) -0.0008(4)
P1 0.0183(4) 0.0163(4) 0.0148(4) -0.0007(3) 0.0010(3) -0.0017(3)
F1 0.063(2) 0.0387(16) 0.063(2) -0.0114(15) -0.0383(16) 0.0030(14)
F2 0.079(2) 0.0382(18) 0.063(2) 0.0175(14) 0.0206(18) -0.0078(15)
F3 0.0427(16) 0.0381(16) 0.0551(19) -0.0067(12) -0.0059(13) 0.0120(11)
O1 0.0327(16) 0.0384(17) 0.0462(19) 0.0039(15) 0.0079(13) 0.0065(14)
O2 0.0429(18) 0.0413(19) 0.0372(17) -0.0100(14) -0.0063(14) -0.0022(15)
O3 0.068(2) 0.0358(18) 0.0380(18) 0.0073(15) 0.0290(17) 0.0057(17)
N1 0.0334(17) 0.0299(18) 0.0165(15) -0.0018(13) -0.0032(12) -0.0041(14)
C1 0.0213(17) 0.0140(16) 0.0153(16) -0.0005(11) 0.0013(13) -0.0030(12)
C2 0.0212(16) 0.0182(17) 0.0204(16) 0.0001(13) 0.0036(13) -0.0022(13)
C3 0.0226(18) 0.0208(18) 0.032(2) 0.0021(15) 0.0061(14) -0.0004(14)
C4 0.028(2) 0.030(2) 0.054(3) 0.003(2) 0.0143(19) 0.0061(17)
C5 0.046(3) 0.028(2) 0.043(3) -0.0037(18) 0.025(2) 0.0066(19)
C6 0.050(3) 0.023(2) 0.026(2) -0.0050(16) 0.0163(17) -0.0024(18)
C7 0.0298(18) 0.0177(17) 0.0195(17) -0.0010(13) 0.0071(14) -0.0065(14)
C8 0.027(2) 0.0213(19) 0.0232(19) 0.0059(13) -0.0020(15) -0.0024(14)
C9 0.0259(19) 0.029(2) 0.031(2) 0.0099(16) -0.0119(15) -0.0056(16)
C10 0.0225(19) 0.025(2) 0.054(3) 0.0193(19) -0.0069(17) 0.0004(15)
C11 0.0250(19) 0.0226(19) 0.046(2) 0.0082(17) 0.0047(17) 0.0046(15)
C12 0.0246(18) 0.0199(18) 0.0298(19) 0.0052(15) 0.0059(14) -0.0008(14)
C13 0.0233(17) 0.0148(16) 0.0196(16) 0.0023(13) 0.0013(13) -0.0011(13)
C14 0.0201(16) 0.0156(16) 0.0180(16) -0.0020(13) 0.0000(12) -0.0009(13)
C15 0.0164(16) 0.0206(16) 0.0153(15) -0.0014(13) 0.0020(12) -0.0005(13)
C16 0.0248(18) 0.0234(18) 0.0163(17) -0.0023(13) -0.0008(13) -0.0028(14)
C17 0.0256(18) 0.028(2) 0.0249(18) -0.0075(15) -0.0006(14) -0.0012(15)
C18 0.0276(18) 0.0188(17) 0.0273(19) -0.0038(14) 0.0012(14) -0.0062(14)
C19 0.0272(18) 0.0211(18) 0.0216(17) 0.0003(14) 0.0038(14) -0.0009(14)
C20 0.0259(18) 0.028(2) 0.0183(17) 0.0052(14) 0.0006(13) -0.0010(15)
C21 0.036(2) 0.044(2) 0.0189(18) -0.0015(17) 0.0047(15) -0.0031(18)
C22 0.0202(17) 0.030(2) 0.0287(19) 0.0016(16) 0.0050(14) -0.0032(15)
C23 0.0181(16) 0.0210(17) 0.0219(17) 0.0017(13) 0.0032(13) 0.0020(13)
C24 0.0260(18) 0.0233(19) 0.0267(19) -0.0030(15) 0.0078(14) 0.0007(15)
C25 0.037(2) 0.027(2) 0.035(2) 0.0115(17) 0.0049(17) -0.0017(17)
C26 0.053(3) 0.097(5) 0.023(2) -0.018(3) -0.006(2) 0.006(3)
C27 0.032(2) 0.042(3) 0.027(2) 0.0064(18) -0.0082(16) -0.0075(18)

loop_
_atom_type_symbol
_atom_type_description
_atom_type_scat_dispersion_real
_atom_type_scat_dispersion_imag
_atom_type_scat_source
C C 0.0181 0.0091 'International Tables Vol C Tables 4.2.6.8 and 6.1.1.4'
H H 0.0000 0.0000 'International Tables Vol C Tables 4.2.6.8 and 6.1.1.4'
Au Au -4.4197 7.2980 'International Tables Vol C Tables 4.2.6.8 and 6.1.1.4'
Cl Cl 0.3639 0.7018 'International Tables Vol C Tables 4.2.6.8 and 6.1.1.4'
F F 0.0727 0.0534 'International Tables Vol C Tables 4.2.6.8 and 6.1.1.4'
N N 0.0311 0.0180 'International Tables Vol C Tables 4.2.6.8 and 6.1.1.4'
O O 0.0492 0.0322 'International Tables Vol C Tables 4.2.6.8 and 6.1.1.4'
P P 0.2955 0.4335 'International Tables Vol C Tables 4.2.6.8 and 6.1.1.4'
S S 0.3331 0.5567 'International Tables Vol C Tables 4.2.6.8 and 6.1.1.4'

loop_
_geom_angle_atom_site_label_1
_geom_angle_atom_site_label_2
_geom_angle_atom_site_label_3
_geom_angle
_geom_angle_site_symmetry_1
_geom_angle_site_symmetry_3
_geom_angle_publ_flag
Cl1 Au1 Cl2 90.67(3) . . ?
Cl1 Au1 P1 87.63(3) . . ?
Cl3 Au1 Cl1 178.87(3) . . ?
Cl3 Au1 Cl2 88.24(3) . . ?
Cl3 Au1 P1 93.45(3) . . ?
P1 Au1 Cl2 177.54(3) . . ?
O1 S1 O2 114.3(2) . . ?
O1 S1 C27 103.4(2) . . ?
O2 S1 C27 103.1(2) . . ?
O3 S1 O1 115.8(2) . . ?
O3 S1 O2 114.6(2) . . ?
O3 S1 C27 103.3(2) . . ?
C15 P1 Au1 106.79(11) . . ?
C15 P1 C20 109.31(17) . . ?
C15 P1 C23 106.85(17) . . ?
C20 P1 Au1 108.42(13) . . ?
C20 P1 C23 111.53(17) . . ?
C23 P1 Au1 113.75(12) . . ?
C7 N1 C8 122.2(3) . . ?
C7 N1 C26 118.9(4) . . ?
C8 N1 C26 118.5(4) . . ?
C2 C1 C14 117.0(3) . . ?
C13 C1 C2 119.7(3) . . ?
C13 C1 C14 123.1(3) . . ?
C1 C2 C3 122.1(3) . . ?
C1 C2 C7 119.3(3) . . ?
C3 C2 C7 118.5(3) . . ?
C2 C3 H3 119.5 . . ?
C4 C3 C2 121.0(4) . . ?
C4 C3 H3 119.5 . . ?
C3 C4 H4 120.1 . . ?
C3 C4 C5 119.8(4) . . ?
C5 C4 H4 120.1 . . ?
C4 C5 H5 119.1 . . ?
C6 C5 C4 121.7(4) . . ?
C6 C5 H5 119.1 . . ?
C5 C6 H6 120.0 . . ?
C5 C6 C7 120.0(4) . . ?
C7 C6 H6 120.0 . . ?
N1 C7 C2 119.4(3) . . ?
N1 C7 C6 121.6(4) . . ?
C6 C7 C2 118.9(4) . . ?
N1 C8 C9 121.0(4) . . ?
N1 C8 C13 119.6(4) . . ?
C9 C8 C13 119.4(4) . . ?
C8 C9 H9 120.0 . . ?
C10 C9 C8 120.0(4) . . ?
C10 C9 H9 120.0 . . ?
C9 C10 H10 119.4 . . ?
C9 C10 C11 121.3(4) . . ?
C11 C10 H10 119.4 . . ?
C10 C11 H11 120.1 . . ?
C12 C11 C10 119.9(4) . . ?
C12 C11 H11 120.1 . . ?
C11 C12 H12 119.6 . . ?
C11 C12 C13 120.7(4) . . ?
C13 C12 H12 119.6 . . ?
C1 C13 C8 119.2(3) . . ?
C1 C13 C12 122.6(3) . . ?
C12 C13 C8 118.2(3) . . ?
C15 C14 C1 125.0(3) . . ?
C19 C14 C1 115.4(3) . . ?
C19 C14 C15 118.9(3) . . ?
C14 C15 P1 122.8(3) . . ?
C16 C15 P1 119.2(3) . . ?
C16 C15 C14 117.9(3) . . ?
C15 C16 H16 119.1 . . ?
C17 C16 C15 121.8(4) . . ?
C17 C16 H16 119.1 . . ?
C16 C17 H17 119.8 . . ?
C16 C17 C18 120.5(3) . . ?
C18 C17 H17 119.8 . . ?
C17 C18 H18 120.6 . . ?
C17 C18 C19 118.8(3) . . ?
C19 C18 H18 120.6 . . ?
C14 C19 H19 119.0 . . ?
C18 C19 C14 122.0(4) . . ?
C18 C19 H19 119.0 . . ?
P1 C20 H20 106.8 . . ?
C21 C20 P1 113.9(3) . . ?
C21 C20 H20 106.8 . . ?
C25 C20 P1 111.9(3) . . ?
C25 C20 H20 106.8 . . ?
C25 C20 C21 110.3(3) . . ?
C20 C21 H21A 109.5 . . ?
C20 C21 H21B 109.5 . . ?
C20 C21 H21C 109.5 . . ?
H21A C21 H21B 109.5 . . ?
H21A C21 H21C 109.5 . . ?
H21B C21 H21C 109.5 . . ?
H22A C22 H22B 109.5 . . ?
H22A C22 H22C 109.5 . . ?
H22B C22 H22C 109.5 . . ?
C23 C22 H22A 109.5 . . ?
C23 C22 H22B 109.5 . . ?
C23 C22 H22C 109.5 . . ?
P1 C23 H23 106.4 . . ?
C22 C23 P1 113.2(3) . . ?
C22 C23 H23 106.4 . . ?
C22 C23 C24 111.3(3) . . ?
C24 C23 P1 112.7(3) . . ?
C24 C23 H23 106.4 . . ?
C23 C24 H24A 109.5 . . ?
C23 C24 H24B 109.5 . . ?
C23 C24 H24C 109.5 . . ?
H24A C24 H24B 109.5 . . ?
H24A C24 H24C 109.5 . . ?
H24B C24 H24C 109.5 . . ?
C20 C25 H25A 109.5 . . ?
C20 C25 H25B 109.5 . . ?
C20 C25 H25C 109.5 . . ?
H25A C25 H25B 109.5 . . ?
H25A C25 H25C 109.5 . . ?
H25B C25 H25C 109.5 . . ?
N1 C26 H26A 109.5 . . ?
N1 C26 H26B 109.5 . . ?
N1 C26 H26C 109.5 . . ?
H26A C26 H26B 109.5 . . ?
H26A C26 H26C 109.5 . . ?
H26B C26 H26C 109.5 . . ?
F1 C27 S1 111.7(3) . . ?
F1 C27 F2 109.2(4) . . ?
F1 C27 F3 105.7(4) . . ?
F2 C27 S1 112.0(4) . . ?
F2 C27 F3 106.0(4) . . ?
F3 C27 S1 111.8(3) . . ?

loop_
_geom_bond_atom_site_label_1
_geom_bond_atom_site_label_2
_geom_bond_distance
_geom_bond_site_symmetry_2
_geom_bond_publ_flag
Au1 Cl1 2.2870(9) . ?
Au1 Cl2 2.3328(9) . ?
Au1 Cl3 2.2761(8) . ?
Au1 P1 2.3220(9) . ?
S1 O1 1.439(3) . ?
S1 O2 1.440(3) . ?
S1 O3 1.432(3) . ?
S1 C27 1.820(5) . ?
P1 C15 1.824(4) . ?
P1 C20 1.837(4) . ?
P1 C23 1.841(4) . ?
F1 C27 1.327(5) . ?
F2 C27 1.329(6) . ?
F3 C27 1.343(6) . ?
N1 C7 1.358(5) . ?
N1 C8 1.363(6) . ?
N1 C26 1.483(5) . ?
C1 C2 1.409(5) . ?
C1 C13 1.392(5) . ?
C1 C14 1.500(5) . ?
C2 C3 1.421(5) . ?
C2 C7 1.427(5) . ?
C3 H3 0.9500 . ?
C3 C4 1.355(6) . ?
C4 H4 0.9500 . ?
C4 C5 1.407(7) . ?
C5 H5 0.9500 . ?
C5 C6 1.351(7) . ?
C6 H6 0.9500 . ?
C6 C7 1.420(5) . ?
C8 C9 1.414(6) . ?
C8 C13 1.429(5) . ?
C9 H9 0.9500 . ?
C9 C10 1.367(7) . ?
C10 H10 0.9500 . ?
C10 C11 1.406(7) . ?
C11 H11 0.9500 . ?
C11 C12 1.374(6) . ?
C12 H12 0.9500 . ?
C12 C13 1.423(5) . ?
C14 C15 1.424(5) . ?
C14 C19 1.394(5) . ?
C15 C16 1.406(5) . ?
C16 H16 0.9500 . ?
C16 C17 1.376(5) . ?
C17 H17 0.9500 . ?
C17 C18 1.388(6) . ?
C18 H18 0.9500 . ?
C18 C19 1.391(5) . ?
C19 H19 0.9500 . ?
C20 H20 1.0000 . ?
C20 C21 1.549(6) . ?
C20 C25 1.527(6) . ?
C21 H21A 0.9800 . ?
C21 H21B 0.9800 . ?
C21 H21C 0.9800 . ?
C22 H22A 0.9800 . ?
C22 H22B 0.9800 . ?
C22 H22C 0.9800 . ?
C22 C23 1.531(5) . ?
C23 H23 1.0000 . ?
C23 C24 1.534(5) . ?
C24 H24A 0.9800 . ?
C24 H24B 0.9800 . ?
C24 H24C 0.9800 . ?
C25 H25A 0.9800 . ?
C25 H25B 0.9800 . ?
C25 H25C 0.9800 . ?
C26 H26A 0.9800 . ?
C26 H26B 0.9800 . ?
C26 H26C 0.9800 . ?

loop_
_geom_torsion_atom_site_label_1
_geom_torsion_atom_site_label_2
_geom_torsion_atom_site_label_3
_geom_torsion_atom_site_label_4
_geom_torsion
_geom_torsion_site_symmetry_1
_geom_torsion_site_symmetry_2
_geom_torsion_site_symmetry_3
_geom_torsion_site_symmetry_4
_geom_torsion_publ_flag
Au1 P1 C15 C14 57.2(3) . . . . ?
Au1 P1 C15 C16 -124.7(3) . . . . ?
Au1 P1 C20 C21 -170.5(2) . . . . ?
Au1 P1 C20 C25 -44.5(3) . . . . ?
Au1 P1 C23 C22 70.6(3) . . . . ?
Au1 P1 C23 C24 -162.0(2) . . . . ?
P1 C15 C16 C17 -176.4(3) . . . . ?
O1 S1 C27 F1 -63.9(4) . . . . ?
O1 S1 C27 F2 59.0(4) . . . . ?
O1 S1 C27 F3 177.8(3) . . . . ?
O2 S1 C27 F1 176.8(4) . . . . ?
O2 S1 C27 F2 -60.3(4) . . . . ?
O2 S1 C27 F3 58.6(3) . . . . ?
O3 S1 C27 F1 57.2(4) . . . . ?
O3 S1 C27 F2 -179.9(3) . . . . ?
O3 S1 C27 F3 -61.1(4) . . . . ?
N1 C8 C9 C10 -176.9(4) . . . . ?
N1 C8 C13 C1 -7.5(5) . . . . ?
N1 C8 C13 C12 172.7(3) . . . . ?
C1 C2 C3 C4 -176.3(4) . . . . ?
C1 C2 C7 N1 -3.9(5) . . . . ?
C1 C2 C7 C6 174.0(3) . . . . ?
C1 C14 C15 P1 -15.1(5) . . . . ?
C1 C14 C15 C16 166.8(3) . . . . ?
C1 C14 C19 C18 -169.4(3) . . . . ?
C2 C1 C13 C8 2.4(5) . . . . ?
C2 C1 C13 C12 -177.9(3) . . . . ?
C2 C1 C14 C15 -88.3(4) . . . . ?
C2 C1 C14 C19 81.8(4) . . . . ?
C2 C3 C4 C5 2.6(6) . . . . ?
C3 C2 C7 N1 179.5(3) . . . . ?
C3 C2 C7 C6 -2.5(5) . . . . ?
C3 C4 C5 C6 -3.0(7) . . . . ?
C4 C5 C6 C7 0.5(7) . . . . ?
C5 C6 C7 N1 -179.9(4) . . . . ?
C5 C6 C7 C2 2.2(6) . . . . ?
C7 N1 C8 C9 -172.3(4) . . . . ?
C7 N1 C8 C13 7.0(6) . . . . ?
C7 C2 C3 C4 0.1(6) . . . . ?
C8 N1 C7 C2 -1.3(6) . . . . ?
C8 N1 C7 C6 -179.2(4) . . . . ?
C8 C9 C10 C11 2.7(6) . . . . ?
C9 C8 C13 C1 171.9(3) . . . . ?
C9 C8 C13 C12 -7.9(5) . . . . ?
C9 C10 C11 C12 -4.7(6) . . . . ?
C10 C11 C12 C13 0.2(6) . . . . ?
C11 C12 C13 C1 -173.8(4) . . . . ?
C11 C12 C13 C8 6.0(5) . . . . ?
C13 C1 C2 C3 179.6(3) . . . . ?
C13 C1 C2 C7 3.2(5) . . . . ?
C13 C1 C14 C15 97.0(4) . . . . ?
C13 C1 C14 C19 -92.9(4) . . . . ?
C13 C8 C9 C10 3.7(6) . . . . ?
C14 C1 C2 C3 4.7(5) . . . . ?
C14 C1 C2 C7 -171.7(3) . . . . ?
C14 C1 C13 C8 177.0(3) . . . . ?
C14 C1 C13 C12 -3.3(5) . . . . ?
C14 C15 C16 C17 1.8(6) . . . . ?
C15 P1 C20 C21 73.5(3) . . . . ?
C15 P1 C20 C25 -160.5(3) . . . . ?
C15 P1 C23 C22 -171.8(3) . . . . ?
C15 P1 C23 C24 -44.4(3) . . . . ?
C15 C14 C19 C18 1.3(6) . . . . ?
C15 C16 C17 C18 1.2(6) . . . . ?
C16 C17 C18 C19 -2.9(6) . . . . ?
C17 C18 C19 C14 1.7(6) . . . . ?
C19 C14 C15 P1 175.2(3) . . . . ?
C19 C14 C15 C16 -3.0(5) . . . . ?
C20 P1 C15 C14 174.3(3) . . . . ?
C20 P1 C15 C16 -7.6(3) . . . . ?
C20 P1 C23 C22 -52.4(3) . . . . ?
C20 P1 C23 C24 75.0(3) . . . . ?
C23 P1 C15 C14 -64.9(3) . . . . ?
C23 P1 C15 C16 113.2(3) . . . . ?
C23 P1 C20 C21 -44.5(3) . . . . ?
C23 P1 C20 C25 81.5(3) . . . . ?
C26 N1 C7 C2 171.8(4) . . . . ?
C26 N1 C7 C6 -6.1(6) . . . . ?
C26 N1 C8 C9 14.5(6) . . . . ?
C26 N1 C8 C13 -166.1(4) . . . . ?
